data_4067555
loop_
_publ_author_name
'Zhang, Shu'
'Sun, Wen-Hua'
'Xiao, Tianpengfei'
'Hao, Xiang'

_publ_section_title
;
 Ferrous and Cobaltous Chlorides Bearing 2,8-Bis(imino)quinolines: Highly
 Active Catalysts for Ethylene Polymerization at High Temperature
;
_journal_issue 5
_journal_name_full Organometallics
_journal_page_first 1168
_journal_paper_doi 10.1021/om9010142
_journal_volume 29
_journal_year 2010
_chemical_formula_sum 'C37 H45 N3'
_chemical_formula_weight 531.76
_chemical_name_systematic
; 
 ? 
;
_space_group_IT_number 14
_symmetry_cell_setting monoclinic
_symmetry_space_group_name_Hall '-P 2ybc'
_symmetry_space_group_name_H-M 'P 1 21/c 1'
_atom_sites_solution_hydrogens geom
_atom_sites_solution_primary direct
_atom_sites_solution_secondary difmap
_audit_creation_method SHELXL-97
_cell_angle_alpha 90.00
_cell_angle_beta 93.53(3)
_cell_angle_gamma 90.00
_cell_formula_units_Z 4
_cell_length_a 16.460(3)
_cell_length_b 22.290(5)
_cell_length_c 9.0084(18)
_cell_measurement_temperature 293(2)
_cell_volume 3298.9(12)
_computing_cell_refinement 'Bruker XSCANS'
_computing_data_collection 'Bruker XSCANS'
_computing_data_reduction 'Bruker SHELXTL'
_computing_molecular_graphics 'Bruker SHELXTL'
_computing_publication_material 'Bruker SHELXTL'
_computing_structure_refinement 'SHELXL-97 (Sheldrick, 1997)'
_computing_structure_solution 'SHELXS-97 (Sheldrick, 1990)'
_diffrn_ambient_temperature 293(2)
_diffrn_measured_fraction_theta_full 0.998
_diffrn_measured_fraction_theta_max 0.998
_diffrn_measurement_device_type 'Bruker P4'
_diffrn_measurement_method '\w scans'
_diffrn_radiation_monochromator graphite
_diffrn_radiation_source 'fine-focus sealed tube'
_diffrn_radiation_type MoK\a
_diffrn_radiation_wavelength 0.71073
_diffrn_reflns_av_R_equivalents 0.1193
_diffrn_reflns_av_sigmaI/netI 0.1962
_diffrn_reflns_limit_h_max 19
_diffrn_reflns_limit_h_min -19
_diffrn_reflns_limit_k_max 26
_diffrn_reflns_limit_k_min -26
_diffrn_reflns_limit_l_max 10
_diffrn_reflns_limit_l_min -10
_diffrn_reflns_number 11050
_diffrn_reflns_theta_full 25.01
_diffrn_reflns_theta_max 25.01
_diffrn_reflns_theta_min 1.24
_exptl_absorpt_coefficient_mu 0.062
_exptl_absorpt_correction_T_max 0.9846
_exptl_absorpt_correction_T_min 0.9798
_exptl_absorpt_correction_type empirical
_exptl_crystal_colour yellow
_exptl_crystal_density_diffrn 1.071
_exptl_crystal_density_method 'not measured'
_exptl_crystal_description block
_exptl_crystal_F_000 1152
_exptl_crystal_size_max 0.33
_exptl_crystal_size_mid 0.28
_exptl_crystal_size_min 0.25
_refine_diff_density_max 0.253
_refine_diff_density_min -0.253
_refine_diff_density_rms 0.063
_refine_ls_extinction_method none
_refine_ls_goodness_of_fit_ref 1.161
_refine_ls_hydrogen_treatment constr
_refine_ls_matrix_type full
_refine_ls_number_parameters 361
_refine_ls_number_reflns 5804
_refine_ls_number_restraints 0
_refine_ls_restrained_S_all 1.161
_refine_ls_R_factor_all 0.2849
_refine_ls_R_factor_gt 0.1477
_refine_ls_shift/su_max 0.000
_refine_ls_shift/su_mean 0.000
_refine_ls_structure_factor_coef Fsqd
_refine_ls_weighting_details 'calc w=1/[\s^2^(Fo^2^)+(0.1172P)^2^+0.0000P] where P=(Fo^2^+2Fc^2^)/3'
_refine_ls_weighting_scheme calc
_refine_ls_wR_factor_gt 0.2786
_refine_ls_wR_factor_ref 0.3435
_reflns_number_gt 2460
_reflns_number_total 5804
_reflns_threshold_expression >2sigma(I)
_cod_data_source_file om9010142_si_002.cif
_cod_data_source_block L3
_cod_depositor_comments
;
The following automatic conversions were performed:

'_symmetry_cell_setting' value 'Monoclinic' changed to 'monoclinic'
according to /home/saulius/struct/CIF-dictionaries/cif_core.dic
dictionary named 'cif_core.dic' version 2.4.1 from 2010-06-29.

Automatic conversion script
Id: cif_fix_values 1715 2011-07-08 13:25:40Z adriana 
;
_cod_original_cell_volume 3298.8(11)
_cod_original_sg_symbol_H-M P2(1)/c
_cod_database_code 4067555

loop_
_symmetry_equiv_pos_as_xyz
'x, y, z'
'-x, y+1/2, -z+1/2'
'-x, -y, -z'
'x, -y-1/2, z-1/2'

loop_
_atom_site_label
_atom_site_type_symbol
_atom_site_fract_x
_atom_site_fract_y
_atom_site_fract_z
_atom_site_U_iso_or_equiv
_atom_site_adp_type
_atom_site_occupancy
_atom_site_symmetry_multiplicity
_atom_site_calc_flag
_atom_site_refinement_flags
N2 N 0.2217(3) 0.5657(2) 0.2692(6) 0.0365(14) Uani 1 1 d .
N1 N 0.0862(3) 0.4485(3) 0.1649(6) 0.0395(15) Uani 1 1 d .
C6 C 0.1834(4) 0.6580(3) 0.1426(8) 0.0444(19) Uani 1 1 d .
C11 C 0.2359(4) 0.6243(3) 0.2383(7) 0.0353(16) Uani 1 1 d .
C3 C 0.1570(4) 0.5396(3) 0.2030(8) 0.0433(18) Uani 1 1 d .
C2 C 0.1440(4) 0.4746(3) 0.2366(8) 0.0406(18) Uani 1 1 d .
N3 N 0.3884(3) 0.6446(3) 0.5289(6) 0.0398(15) Uani 1 1 d .
C10 C 0.3068(4) 0.6526(3) 0.3055(8) 0.0421(18) Uani 1 1 d .
C20 C 0.0697(4) 0.3862(3) 0.1803(8) 0.0424(18) Uani 1 1 d .
C4 C 0.1008(4) 0.5706(3) 0.1076(8) 0.048(2) Uani 1 1 d .
H4A H 0.0556 0.5507 0.0645 0.057 Uiso 1 1 calc R
C12 C 0.3685(4) 0.6203(3) 0.4040(8) 0.0349(17) Uani 1 1 d .
C5 C 0.1123(4) 0.6288(3) 0.0788(8) 0.0471(19) Uani 1 1 d .
H5A H 0.0746 0.6500 0.0181 0.057 Uiso 1 1 calc R
C1 C 0.2030(5) 0.4453(3) 0.3498(9) 0.061(2) Uani 1 1 d .
H1B H 0.1886 0.4039 0.3609 0.092 Uiso 1 1 calc R
H1C H 0.2007 0.4655 0.4437 0.092 Uiso 1 1 calc R
H1D H 0.2572 0.4481 0.3166 0.092 Uiso 1 1 calc R
C9 C 0.3204(5) 0.7116(4) 0.2762(9) 0.057(2) Uani 1 1 d .
H9A H 0.3649 0.7309 0.3234 0.068 Uiso 1 1 calc R
C19 C 0.4533(4) 0.6228(3) 0.6262(7) 0.0396(18) Uani 1 1 d .
C7 C 0.2007(5) 0.7180(3) 0.1111(8) 0.053(2) Uani 1 1 d .
H7A H 0.1659 0.7397 0.0461 0.064 Uiso 1 1 calc R
C21 C 0.0089(4) 0.3675(3) 0.2725(8) 0.0463(19) Uani 1 1 d .
C18 C 0.5312(4) 0.6452(4) 0.6087(9) 0.051(2) Uani 1 1 d .
C13 C 0.4089(5) 0.5664(4) 0.3441(8) 0.060(2) Uani 1 1 d .
H13A H 0.4464 0.5500 0.4193 0.091 Uiso 1 1 calc R
H13B H 0.4379 0.5776 0.2591 0.091 Uiso 1 1 calc R
H13C H 0.3686 0.5368 0.3154 0.091 Uiso 1 1 calc R
C14 C 0.4365(5) 0.5852(3) 0.7446(8) 0.052(2) Uani 1 1 d .
C15 C 0.5009(6) 0.5709(4) 0.8456(9) 0.064(2) Uani 1 1 d .
H15A H 0.4915 0.5458 0.9252 0.077 Uiso 1 1 calc R
C17 C 0.5915(5) 0.6293(4) 0.7126(10) 0.066(2) Uani 1 1 d .
H17A H 0.6439 0.6438 0.7027 0.079 Uiso 1 1 calc R
C8 C 0.2676(5) 0.7441(4) 0.1748(10) 0.066(2) Uani 1 1 d .
H8A H 0.2794 0.7837 0.1523 0.079 Uiso 1 1 calc R
C16 C 0.5776(5) 0.5927(4) 0.8309(11) 0.075(3) Uani 1 1 d .
H16A H 0.6197 0.5829 0.9001 0.090 Uiso 1 1 calc R
C25 C 0.1101(5) 0.3456(4) 0.0927(9) 0.052(2) Uani 1 1 d .
C35 C 0.3508(5) 0.5613(4) 0.7599(10) 0.065(2) Uani 1 1 d .
H35A H 0.3147 0.5812 0.6844 0.078 Uiso 1 1 calc R
C29 C -0.0365(5) 0.4119(4) 0.3623(9) 0.062(2) Uani 1 1 d .
H29A H -0.0247 0.4520 0.3245 0.075 Uiso 1 1 calc R
C26 C 0.1743(5) 0.3673(4) -0.0120(10) 0.071(3) Uani 1 1 d .
H26A H 0.2041 0.4002 0.0390 0.086 Uiso 1 1 calc R
C24 C 0.0875(6) 0.2865(4) 0.0965(12) 0.079(3) Uani 1 1 d .
H24A H 0.1124 0.2587 0.0370 0.095 Uiso 1 1 calc R
C32 C 0.5486(5) 0.6881(4) 0.4863(9) 0.065(2) Uani 1 1 d .
H32A H 0.5125 0.6775 0.3997 0.078 Uiso 1 1 calc R
C22 C -0.0100(6) 0.3071(4) 0.2728(10) 0.065(3) Uani 1 1 d .
H22A H -0.0499 0.2932 0.3328 0.078 Uiso 1 1 calc R
C23 C 0.0286(7) 0.2680(4) 0.1872(12) 0.086(3) Uani 1 1 d .
H23A H 0.0150 0.2275 0.1899 0.104 Uiso 1 1 calc R
C33 C 0.6349(6) 0.6854(6) 0.4382(12) 0.114(4) Uani 1 1 d .
H33A H 0.6473 0.6451 0.4095 0.172 Uiso 1 1 calc R
H33B H 0.6719 0.6975 0.5193 0.172 Uiso 1 1 calc R
H33C H 0.6404 0.7119 0.3553 0.172 Uiso 1 1 calc R
C34 C 0.5277(7) 0.7519(4) 0.5298(12) 0.103(4) Uani 1 1 d .
H34A H 0.4727 0.7533 0.5592 0.155 Uiso 1 1 calc R
H34B H 0.5333 0.7781 0.4465 0.155 Uiso 1 1 calc R
H34C H 0.5640 0.7646 0.6113 0.155 Uiso 1 1 calc R
C28 C 0.2370(7) 0.3200(6) -0.0482(15) 0.138(5) Uani 1 1 d .
H28A H 0.2754 0.3371 -0.1123 0.207 Uiso 1 1 calc R
H28B H 0.2100 0.2867 -0.0974 0.207 Uiso 1 1 calc R
H28C H 0.2652 0.3065 0.0421 0.207 Uiso 1 1 calc R
C27 C 0.1341(6) 0.3931(5) -0.1534(11) 0.104(4) Uani 1 1 d .
H27A H 0.1752 0.4069 -0.2165 0.156 Uiso 1 1 calc R
H27B H 0.0999 0.4261 -0.1293 0.156 Uiso 1 1 calc R
H27C H 0.1018 0.3627 -0.2042 0.156 Uiso 1 1 calc R
C37 C 0.3480(6) 0.4938(6) 0.7283(15) 0.133(5) Uani 1 1 d .
H37A H 0.3662 0.4863 0.6309 0.199 Uiso 1 1 calc R
H37B H 0.2932 0.4796 0.7334 0.199 Uiso 1 1 calc R
H37C H 0.3828 0.4732 0.8010 0.199 Uiso 1 1 calc R
C36 C 0.3202(6) 0.5759(7) 0.9101(12) 0.154(6) Uani 1 1 d .
H36A H 0.3215 0.6185 0.9251 0.231 Uiso 1 1 calc R
H36B H 0.3543 0.5567 0.9863 0.231 Uiso 1 1 calc R
H36C H 0.2654 0.5616 0.9145 0.231 Uiso 1 1 calc R
C31 C -0.0088(8) 0.4108(6) 0.5221(12) 0.137(5) Uani 1 1 d .
H31A H 0.0491 0.4165 0.5321 0.205 Uiso 1 1 calc R
H31B H -0.0224 0.3728 0.5644 0.205 Uiso 1 1 calc R
H31C H -0.0351 0.4424 0.5734 0.205 Uiso 1 1 calc R
C30 C -0.1289(7) 0.4042(7) 0.3509(15) 0.159(6) Uani 1 1 d .
H30A H -0.1484 0.4054 0.2483 0.238 Uiso 1 1 calc R
H30B H -0.1536 0.4360 0.4041 0.238 Uiso 1 1 calc R
H30C H -0.1429 0.3663 0.3932 0.238 Uiso 1 1 calc R

loop_
_atom_site_aniso_label
_atom_site_aniso_U_11
_atom_site_aniso_U_22
_atom_site_aniso_U_33
_atom_site_aniso_U_23
_atom_site_aniso_U_13
_atom_site_aniso_U_12
N2 0.035(3) 0.034(4) 0.040(3) 0.002(3) -0.006(3) 0.002(3)
N1 0.029(3) 0.045(4) 0.044(4) -0.006(3) -0.005(3) -0.003(3)
C6 0.055(5) 0.041(5) 0.037(4) 0.001(4) 0.006(4) -0.011(4)
C11 0.042(4) 0.037(4) 0.028(4) 0.006(3) 0.007(3) 0.003(4)
C3 0.041(4) 0.047(5) 0.042(4) -0.003(4) 0.005(4) 0.003(4)
C2 0.035(4) 0.035(4) 0.052(5) -0.003(4) 0.000(4) 0.003(4)
N3 0.040(3) 0.039(4) 0.040(4) -0.005(3) 0.003(3) 0.005(3)
C10 0.037(4) 0.041(5) 0.048(4) -0.005(4) 0.004(3) 0.001(4)
C20 0.052(5) 0.027(4) 0.046(4) 0.001(4) -0.015(4) -0.002(4)
C4 0.046(5) 0.051(5) 0.045(4) -0.002(4) -0.012(4) 0.003(4)
C12 0.022(4) 0.035(4) 0.048(4) 0.000(4) 0.007(3) -0.003(3)
C5 0.046(4) 0.043(5) 0.051(5) 0.013(4) -0.012(4) 0.015(4)
C1 0.052(5) 0.043(5) 0.086(6) 0.003(5) -0.011(4) 0.000(4)
C9 0.053(5) 0.048(5) 0.067(6) 0.000(5) -0.006(4) -0.011(4)
C19 0.050(5) 0.034(4) 0.034(4) -0.006(3) -0.004(3) 0.016(4)
C7 0.056(5) 0.048(5) 0.054(5) 0.011(4) -0.002(4) 0.004(4)
C21 0.049(4) 0.048(5) 0.040(4) 0.001(4) -0.006(4) -0.006(4)
C18 0.040(4) 0.056(5) 0.056(5) -0.003(4) 0.001(4) 0.000(4)
C13 0.061(5) 0.063(6) 0.055(5) -0.026(5) -0.015(4) 0.011(5)
C14 0.061(5) 0.051(5) 0.044(5) -0.008(4) 0.001(4) 0.012(4)
C15 0.081(7) 0.060(6) 0.050(5) 0.015(4) -0.013(4) 0.019(5)
C17 0.052(5) 0.068(6) 0.078(6) 0.000(5) 0.009(5) 0.000(5)
C8 0.063(6) 0.047(5) 0.087(7) 0.012(5) -0.007(5) -0.012(5)
C16 0.041(5) 0.093(8) 0.088(7) -0.006(6) -0.030(5) 0.009(5)
C25 0.049(5) 0.046(5) 0.058(5) -0.013(4) -0.019(4) 0.013(4)
C35 0.043(5) 0.079(7) 0.074(6) 0.016(5) 0.003(4) 0.003(5)
C29 0.069(6) 0.062(6) 0.058(5) 0.006(5) 0.025(4) -0.005(5)
C26 0.055(5) 0.077(7) 0.083(7) -0.034(6) 0.012(5) 0.002(5)
C24 0.094(8) 0.049(6) 0.093(8) -0.016(6) -0.005(6) 0.028(6)
C32 0.060(6) 0.071(6) 0.062(6) -0.003(5) -0.013(4) -0.017(5)
C22 0.090(7) 0.035(5) 0.069(6) 0.022(5) -0.003(5) -0.013(5)
C23 0.127(10) 0.030(6) 0.100(8) 0.002(6) -0.012(7) -0.003(6)
C33 0.068(7) 0.161(12) 0.114(9) 0.015(8) 0.013(6) -0.031(7)
C34 0.145(10) 0.054(7) 0.110(9) 0.007(6) 0.011(7) -0.022(7)
C28 0.099(9) 0.156(13) 0.160(12) -0.037(10) 0.021(8) 0.043(9)
C27 0.083(7) 0.145(11) 0.086(8) 0.014(7) 0.011(6) -0.021(7)
C37 0.079(8) 0.136(12) 0.184(14) 0.023(10) 0.020(8) -0.045(8)
C36 0.076(8) 0.29(2) 0.102(9) -0.011(11) 0.047(7) 0.005(10)
C31 0.164(12) 0.170(13) 0.076(8) -0.030(9) 0.004(7) 0.035(10)
C30 0.080(9) 0.234(18) 0.159(12) -0.080(12) -0.012(8) 0.024(10)

loop_
_atom_type_symbol
_atom_type_description
_atom_type_scat_dispersion_real
_atom_type_scat_dispersion_imag
_atom_type_scat_source
C C 0.0033 0.0016 'International Tables Vol C Tables 4.2.6.8 and 6.1.1.4'
H H 0.0000 0.0000 'International Tables Vol C Tables 4.2.6.8 and 6.1.1.4'
N N 0.0061 0.0033 'International Tables Vol C Tables 4.2.6.8 and 6.1.1.4'

loop_
_geom_angle_atom_site_label_1
_geom_angle_atom_site_label_2
_geom_angle_atom_site_label_3
_geom_angle
C3 N2 C11 118.3(6)
C2 N1 C20 122.9(6)
C7 C6 C11 120.8(7)
C7 C6 C5 121.7(7)
C11 C6 C5 117.5(7)
N2 C11 C6 122.3(6)
N2 C11 C10 119.0(6)
C6 C11 C10 118.7(7)
N2 C3 C4 122.7(7)
N2 C3 C2 117.1(6)
C4 C3 C2 120.2(7)
N1 C2 C3 117.1(7)
N1 C2 C1 125.5(7)
C3 C2 C1 117.4(6)
C12 N3 C19 122.7(6)
C9 C10 C11 118.9(7)
C9 C10 C12 117.9(7)
C11 C10 C12 123.1(7)
C25 C20 C21 121.6(7)
C25 C20 N1 118.5(7)
C21 C20 N1 119.6(7)
C5 C4 C3 120.0(7)
C5 C4 H4A 120.0
C3 C4 H4A 120.0
N3 C12 C13 124.5(6)
N3 C12 C10 116.6(6)
C13 C12 C10 118.5(6)
C4 C5 C6 119.1(7)
C4 C5 H5A 120.5
C6 C5 H5A 120.5
C2 C1 H1B 109.5
C2 C1 H1C 109.5
H1B C1 H1C 109.5
C2 C1 H1D 109.5
H1B C1 H1D 109.5
H1C C1 H1D 109.5
C10 C9 C8 121.1(7)
C10 C9 H9A 119.5
C8 C9 H9A 119.5
C18 C19 C14 121.8(7)
C18 C19 N3 117.9(6)
C14 C19 N3 119.9(7)
C8 C7 C6 120.0(8)
C8 C7 H7A 120.0
C6 C7 H7A 120.0
C22 C21 C20 117.3(8)
C22 C21 C29 121.3(7)
C20 C21 C29 121.3(7)
C17 C18 C19 117.7(7)
C17 C18 C32 120.2(7)
C19 C18 C32 122.0(7)
C12 C13 H13A 109.5
C12 C13 H13B 109.5
H13A C13 H13B 109.5
C12 C13 H13C 109.5
H13A C13 H13C 109.5
H13B C13 H13C 109.5
C15 C14 C19 117.3(8)
C15 C14 C35 122.2(8)
C19 C14 C35 120.4(7)
C16 C15 C14 121.7(8)
C16 C15 H15A 119.1
C14 C15 H15A 119.1
C18 C17 C16 122.4(8)
C18 C17 H17A 118.8
C16 C17 H17A 118.8
C7 C8 C9 120.4(8)
C7 C8 H8A 119.8
C9 C8 H8A 119.8
C15 C16 C17 119.1(8)
C15 C16 H16A 120.4
C17 C16 H16A 120.4
C24 C25 C20 118.0(8)
C24 C25 C26 121.1(8)
C20 C25 C26 120.8(7)
C36 C35 C14 111.6(8)
C36 C35 C37 111.7(9)
C14 C35 C37 110.1(7)
C36 C35 H35A 107.7
C14 C35 H35A 107.7
C37 C35 H35A 107.7
C31 C29 C21 112.1(8)
C31 C29 C30 108.0(8)
C21 C29 C30 114.6(8)
C31 C29 H29A 107.2
C21 C29 H29A 107.2
C30 C29 H29A 107.2
C27 C26 C28 110.4(9)
C27 C26 C25 110.8(7)
C28 C26 C25 114.4(9)
C27 C26 H26A 106.9
C28 C26 H26A 106.9
C25 C26 H26A 106.9
C23 C24 C25 120.5(9)
C23 C24 H24A 119.8
C25 C24 H24A 119.8
C18 C32 C33 114.2(8)
C18 C32 C34 110.5(7)
C33 C32 C34 110.1(8)
C18 C32 H32A 107.2
C33 C32 H32A 107.2
C34 C32 H32A 107.2
C23 C22 C21 121.0(8)
C23 C22 H22A 119.5
C21 C22 H22A 119.5
C22 C23 C24 121.5(9)
C22 C23 H23A 119.2
C24 C23 H23A 119.2
C32 C33 H33A 109.5
C32 C33 H33B 109.5
H33A C33 H33B 109.5
C32 C33 H33C 109.5
H33A C33 H33C 109.5
H33B C33 H33C 109.5
C32 C34 H34A 109.5
C32 C34 H34B 109.5
H34A C34 H34B 109.5
C32 C34 H34C 109.5
H34A C34 H34C 109.5
H34B C34 H34C 109.5
C26 C28 H28A 109.5
C26 C28 H28B 109.5
H28A C28 H28B 109.5
C26 C28 H28C 109.5
H28A C28 H28C 109.5
H28B C28 H28C 109.5
C26 C27 H27A 109.5
C26 C27 H27B 109.5
H27A C27 H27B 109.5
C26 C27 H27C 109.5
H27A C27 H27C 109.5
H27B C27 H27C 109.5
C35 C37 H37A 109.5
C35 C37 H37B 109.5
H37A C37 H37B 109.5
C35 C37 H37C 109.5
H37A C37 H37C 109.5
H37B C37 H37C 109.5
C35 C36 H36A 109.5
C35 C36 H36B 109.5
H36A C36 H36B 109.5
C35 C36 H36C 109.5
H36A C36 H36C 109.5
H36B C36 H36C 109.5
C29 C31 H31A 109.5
C29 C31 H31B 109.5
H31A C31 H31B 109.5
C29 C31 H31C 109.5
H31A C31 H31C 109.5
H31B C31 H31C 109.5
C29 C30 H30A 109.5
C29 C30 H30B 109.5
H30A C30 H30B 109.5
C29 C30 H30C 109.5
H30A C30 H30C 109.5
H30B C30 H30C 109.5

loop_
_geom_bond_atom_site_label_1
_geom_bond_atom_site_label_2
_geom_bond_distance
N2 C3 1.324(8)
N2 C11 1.358(8)
N1 C2 1.260(8)
N1 C20 1.425(8)
C6 C7 1.398(10)
C6 C11 1.402(9)
C6 C5 1.427(10)
C11 C10 1.429(9)
C3 C4 1.405(9)
C3 C2 1.497(10)
C2 C1 1.512(10)
N3 C12 1.274(8)
N3 C19 1.424(8)
C10 C9 1.363(10)
C10 C12 1.492(9)
C20 C25 1.396(10)
C20 C21 1.402(10)
C4 C5 1.339(10)
C4 H4A 0.9300
C12 C13 1.491(9)
C5 H5A 0.9300
C1 H1B 0.9600
C1 H1C 0.9600
C1 H1D 0.9600
C9 C8 1.420(11)
C9 H9A 0.9300
C19 C18 1.394(9)
C19 C14 1.397(10)
C7 C8 1.342(10)
C7 H7A 0.9300
C21 C22 1.383(10)
C21 C29 1.505(10)
C18 C17 1.369(11)
C18 C32 1.502(11)
C13 H13A 0.9600
C13 H13B 0.9600
C13 H13C 0.9600
C14 C15 1.391(10)
C14 C35 1.522(11)
C15 C16 1.366(11)
C15 H15A 0.9300
C17 C16 1.372(11)
C17 H17A 0.9300
C8 H8A 0.9300
C16 H16A 0.9300
C25 C24 1.370(12)
C25 C26 1.537(11)
C35 C36 1.508(12)
C35 C37 1.532(14)
C35 H35A 0.9800
C29 C31 1.484(12)
C29 C30 1.527(13)
C29 H29A 0.9800
C26 C27 1.512(12)
C26 C28 1.525(12)
C26 H26A 0.9800
C24 C23 1.369(13)
C24 H24A 0.9300
C32 C33 1.513(12)
C32 C34 1.520(12)
C32 H32A 0.9800
C22 C23 1.348(12)
C22 H22A 0.9300
C23 H23A 0.9300
C33 H33A 0.9600
C33 H33B 0.9600
C33 H33C 0.9600
C34 H34A 0.9600
C34 H34B 0.9600
C34 H34C 0.9600
C28 H28A 0.9600
C28 H28B 0.9600
C28 H28C 0.9600
C27 H27A 0.9600
C27 H27B 0.9600
C27 H27C 0.9600
C37 H37A 0.9600
C37 H37B 0.9600
C37 H37C 0.9600
C36 H36A 0.9600
C36 H36B 0.9600
C36 H36C 0.9600
C31 H31A 0.9600
C31 H31B 0.9600
C31 H31C 0.9600
C30 H30A 0.9600
C30 H30B 0.9600
C30 H30C 0.9600

loop_
_geom_torsion_atom_site_label_1
_geom_torsion_atom_site_label_2
_geom_torsion_atom_site_label_3
_geom_torsion_atom_site_label_4
_geom_torsion
C3 N2 C11 C6 1.8(9)
C3 N2 C11 C10 -178.2(6)
C7 C6 C11 N2 -178.8(6)
C5 C6 C11 N2 1.0(10)
C7 C6 C11 C10 1.2(10)
C5 C6 C11 C10 -179.1(6)
C11 N2 C3 C4 -2.8(10)
C11 N2 C3 C2 178.6(6)
C20 N1 C2 C3 176.7(6)
C20 N1 C2 C1 -1.1(11)
N2 C3 C2 N1 -174.5(6)
C4 C3 C2 N1 6.9(10)
N2 C3 C2 C1 3.4(9)
C4 C3 C2 C1 -175.1(7)
N2 C11 C10 C9 -179.0(6)
C6 C11 C10 C9 1.0(10)
N2 C11 C10 C12 2.5(9)
C6 C11 C10 C12 -177.4(6)
C2 N1 C20 C25 -86.8(9)
C2 N1 C20 C21 98.5(8)
N2 C3 C4 C5 1.0(11)
C2 C3 C4 C5 179.5(7)
C19 N3 C12 C13 0.6(10)
C19 N3 C12 C10 -172.2(6)
C9 C10 C12 N3 52.0(9)
C11 C10 C12 N3 -129.5(7)
C9 C10 C12 C13 -121.2(8)
C11 C10 C12 C13 57.2(9)
C3 C4 C5 C6 1.9(11)
C7 C6 C5 C4 177.0(7)
C11 C6 C5 C4 -2.8(10)
C11 C10 C9 C8 -3.3(11)
C12 C10 C9 C8 175.3(7)
C12 N3 C19 C18 89.1(8)
C12 N3 C19 C14 -97.6(8)
C11 C6 C7 C8 -1.1(11)
C5 C6 C7 C8 179.1(7)
C25 C20 C21 C22 -0.4(11)
N1 C20 C21 C22 174.1(7)
C25 C20 C21 C29 -177.7(7)
N1 C20 C21 C29 -3.2(10)
C14 C19 C18 C17 -0.3(11)
N3 C19 C18 C17 172.8(7)
C14 C19 C18 C32 -176.7(7)
N3 C19 C18 C32 -3.6(10)
C18 C19 C14 C15 0.2(11)
N3 C19 C14 C15 -172.8(6)
C18 C19 C14 C35 -179.7(7)
N3 C19 C14 C35 7.3(10)
C19 C14 C15 C16 0.3(12)
C35 C14 C15 C16 -179.9(8)
C19 C18 C17 C16 0.0(13)
C32 C18 C17 C16 176.5(8)
C6 C7 C8 C9 -1.1(12)
C10 C9 C8 C7 3.4(13)
C14 C15 C16 C17 -0.6(14)
C18 C17 C16 C15 0.4(14)
C21 C20 C25 C24 1.4(11)
N1 C20 C25 C24 -173.2(7)
C21 C20 C25 C26 177.7(7)
N1 C20 C25 C26 3.2(10)
C15 C14 C35 C36 55.0(12)
C19 C14 C35 C36 -125.2(9)
C15 C14 C35 C37 -69.7(11)
C19 C14 C35 C37 110.1(9)
C22 C21 C29 C31 78.5(10)
C20 C21 C29 C31 -104.3(9)
C22 C21 C29 C30 -45.1(12)
C20 C21 C29 C30 132.1(9)
C24 C25 C26 C27 97.1(10)
C20 C25 C26 C27 -79.2(10)
C24 C25 C26 C28 -28.6(12)
C20 C25 C26 C28 155.1(8)
C20 C25 C24 C23 -1.8(13)
C26 C25 C24 C23 -178.2(9)
C17 C18 C32 C33 30.9(12)
C19 C18 C32 C33 -152.8(8)
C17 C18 C32 C34 -93.9(10)
C19 C18 C32 C34 82.4(10)
C20 C21 C22 C23 -0.1(12)
C29 C21 C22 C23 177.1(8)
C21 C22 C23 C24 -0.4(15)
C25 C24 C23 C22 1.4(16)

loop_
_cod_related_entry_id
_cod_related_entry_database
_cod_related_entry_code
1 ChemSpider 30659702
